data_7108603
loop_
_publ_author_name
'Hideaki Miyake'
'Takahiro Sasamori'
'Judy I-Chia Wu'
'Paul Schleyer'
'Norihiro Tokitoh'

_publ_section_title
;
 The 4,5,6-triphospha[3]radialene dianion: a phosphorus analogue of the
 deltate dianion. A NICS(0)?zz examination of their aromaticity
;
_journal_name_full Chem.Commun.
_journal_page_first 11440
_journal_paper_doi 10.1039/c2cc35978b
_journal_volume 48
_journal_year 2012
_chemical_formula_moiety 'C57 H87 P3, 2(C12 H30 Li O6), C2 H5 O'
_chemical_formula_sum 'C83 H152 Li2 O13 P3'
_chemical_formula_weight 1464.84
_chemical_name_systematic
;
?
;
_space_group_IT_number 14
_symmetry_cell_setting monoclinic
_symmetry_Int_Tables_number 14
_symmetry_space_group_name_Hall '-P 2ybc'
_symmetry_space_group_name_H-M 'P 1 21/c 1'
_atom_sites_solution_hydrogens geom
_atom_sites_solution_primary direct
_atom_sites_solution_secondary difmap
_audit_creation_method SHELXL-97
_cell_angle_alpha 90.00
_cell_angle_beta 91.852(7)
_cell_angle_gamma 90.00
_cell_formula_units_Z 4
_cell_length_a 12.6530(13)
_cell_length_b 29.020(2)
_cell_length_c 25.145(3)
_cell_measurement_temperature 103(2)
_cell_measurement_theta_max 25.5
_cell_measurement_theta_min 1.91
_cell_volume 9228.2(16)
_computing_cell_refinement HKL2000
_computing_data_collection CrystalClear
_computing_data_reduction HKL2000
_computing_molecular_graphics 'Yadokari-XG 2009 (Wakita Nemoto et al., 2009)'
_computing_publication_material 'Yadokari-XG 2009 (Wakita,Nemoto et al., 2009)'
_computing_structure_refinement 'SHELXL-97 (Sheldrick, 1997)'
_computing_structure_solution SIR2004
_diffrn_ambient_temperature 103(2)
_diffrn_detector_area_resol_mean 28.5714
_diffrn_measured_fraction_theta_full 0.985
_diffrn_measured_fraction_theta_max 0.985
_diffrn_measurement_device_type 'Rigaku VariMax Saturn'
_diffrn_measurement_method \w
_diffrn_radiation_monochromator Confocal
_diffrn_radiation_source 'rotating-anode X-ray tube'
_diffrn_radiation_type MoK\a
_diffrn_radiation_wavelength 0.71075
_diffrn_reflns_av_R_equivalents 0.1648
_diffrn_reflns_av_sigmaI/netI 0.0996
_diffrn_reflns_limit_h_max 15
_diffrn_reflns_limit_h_min -15
_diffrn_reflns_limit_k_max 35
_diffrn_reflns_limit_k_min -35
_diffrn_reflns_limit_l_max 30
_diffrn_reflns_limit_l_min -30
_diffrn_reflns_number 107878
_diffrn_reflns_theta_full 25.50
_diffrn_reflns_theta_max 25.50
_diffrn_reflns_theta_min 1.91
_exptl_absorpt_coefficient_mu 0.117
_exptl_absorpt_correction_T_max 0.9988
_exptl_absorpt_correction_T_min 0.9769
_exptl_absorpt_correction_type multi-scan
_exptl_absorpt_process_details 'Jacobson, R. (1998) Private communication'
_exptl_crystal_colour brown
_exptl_crystal_density_diffrn 1.054
_exptl_crystal_density_method 'not measured'
_exptl_crystal_description prism
_exptl_crystal_F_000 3220
_exptl_crystal_size_max 0.20
_exptl_crystal_size_mid 0.15
_exptl_crystal_size_min 0.01
_refine_diff_density_max 0.718
_refine_diff_density_min -0.515
_refine_diff_density_rms 0.053
_refine_ls_extinction_method none
_refine_ls_goodness_of_fit_ref 1.010
_refine_ls_hydrogen_treatment constr
_refine_ls_matrix_type full
_refine_ls_number_parameters 950
_refine_ls_number_reflns 16949
_refine_ls_number_restraints 36
_refine_ls_restrained_S_all 1.014
_refine_ls_R_factor_all 0.1796
_refine_ls_R_factor_gt 0.0868
_refine_ls_shift/su_max 0.000
_refine_ls_shift/su_mean 0.000
_refine_ls_structure_factor_coef Fsqd
_refine_ls_weighting_details 'calc w=1/[\s^2^(Fo^2^)+(0.1048P)^2^+10.2386P] where P=(Fo^2^+2Fc^2^)/3'
_refine_ls_weighting_scheme calc
_refine_ls_wR_factor_gt 0.2096
_refine_ls_wR_factor_ref 0.2629
_reflns_number_gt 8027
_reflns_number_total 16949
_reflns_threshold_expression >2sigma(I)
_cod_data_source_file c2cc35978b.txt
_cod_data_source_block Dianion_7
_cod_original_cell_volume 9228.0(16)
_cod_original_sg_symbol_Hall '-P 2ybc '
_cod_original_sg_symbol_H-M P21/c
_cod_database_code 7108603

loop_
_symmetry_equiv_pos_as_xyz
'x, y, z'
'-x, y+1/2, -z+1/2'
'-x, -y, -z'
'x, -y-1/2, z-1/2'

loop_
_atom_site_label
_atom_site_type_symbol
_atom_site_fract_x
_atom_site_fract_y
_atom_site_fract_z
_atom_site_U_iso_or_equiv
_atom_site_adp_type
_atom_site_occupancy
_atom_site_symmetry_multiplicity
_atom_site_calc_flag
_atom_site_refinement_flags
C1 C 0.2622(4) 0.65866(18) 0.29726(18) 0.0524(12) Uani 1 1 d .
C2 C 0.3094(4) 0.68962(18) 0.26164(19) 0.0540(13) Uani 1 1 d .
C3 C 0.3487(4) 0.68682(18) 0.31450(18) 0.0531(13) Uani 1 1 d .
P1 P 0.16707(11) 0.61763(5) 0.30822(5) 0.0587(4) Uani 1 1 d .
P2 P 0.32716(11) 0.71565(5) 0.20031(5) 0.0565(4) Uani 1 1 d .
P3 P 0.43151(11) 0.70120(5) 0.36827(5) 0.0541(4) Uani 1 1 d .
C4 C 0.1967(4) 0.59815(18) 0.37911(19) 0.0544(13) Uani 1 1 d .
C5 C 0.1415(4) 0.61754(18) 0.42221(19) 0.0544(13) Uani 1 1 d .
C6 C 0.1432(4) 0.5938(2) 0.4714(2) 0.0611(14) Uani 1 1 d .
H6 H 0.1058 0.6069 0.4998 0.073 Uiso 1 1 calc R
C7 C 0.1961(4) 0.5527(2) 0.4803(2) 0.0600(14) Uani 1 1 d .
C8 C 0.2544(4) 0.53624(19) 0.4383(2) 0.0591(13) Uani 1 1 d .
H8 H 0.2938 0.5087 0.4436 0.071 Uiso 1 1 calc R
C9 C 0.2584(4) 0.55761(18) 0.38947(18) 0.0543(13) Uani 1 1 d .
C10 C 0.3339(4) 0.53519(19) 0.3490(2) 0.0643(14) Uani 1 1 d .
C11 C 0.4076(5) 0.4985(2) 0.3748(2) 0.0757(17) Uani 1 1 d .
H11 H 0.4578 0.4877 0.3486 0.114 Uiso 1 1 calc R
H11A H 0.3652 0.4724 0.3867 0.114 Uiso 1 1 calc R
H11B H 0.4464 0.5120 0.4053 0.114 Uiso 1 1 calc R
C12 C 0.2698(6) 0.5100(2) 0.3042(2) 0.0865(19) Uani 1 1 d .
H12 H 0.2301 0.5326 0.2827 0.130 Uiso 1 1 calc R
H12A H 0.2205 0.4883 0.3201 0.130 Uiso 1 1 calc R
H12B H 0.3183 0.4931 0.2817 0.130 Uiso 1 1 calc R
C13 C 0.4083(4) 0.57056(19) 0.3252(2) 0.0705(16) Uani 1 1 d .
H13 H 0.4600 0.5547 0.3035 0.106 Uiso 1 1 calc R
H13A H 0.4453 0.5875 0.3539 0.106 Uiso 1 1 calc R
H13B H 0.3673 0.5922 0.3028 0.106 Uiso 1 1 calc R
C14 C 0.0760(4) 0.66255(19) 0.42077(19) 0.0568(13) Uani 1 1 d .
C15 C 0.0497(4) 0.6803(2) 0.4764(2) 0.0664(15) Uani 1 1 d .
H15 H 0.0051 0.6578 0.4941 0.100 Uiso 1 1 calc R
H15A H 0.0118 0.7097 0.4730 0.100 Uiso 1 1 calc R
H15B H 0.1153 0.6849 0.4975 0.100 Uiso 1 1 calc R
C16 C -0.0305(4) 0.6545(2) 0.3902(2) 0.0715(16) Uani 1 1 d .
H16 H -0.0701 0.6302 0.4079 0.107 Uiso 1 1 calc R
H16A H -0.0170 0.6451 0.3536 0.107 Uiso 1 1 calc R
H16B H -0.0718 0.6831 0.3897 0.107 Uiso 1 1 calc R
C17 C 0.1337(4) 0.70343(18) 0.39451(19) 0.0593(13) Uani 1 1 d .
H17 H 0.0937 0.7319 0.3999 0.089 Uiso 1 1 calc R
H17A H 0.1391 0.6976 0.3563 0.089 Uiso 1 1 calc R
H17B H 0.2048 0.7066 0.4108 0.089 Uiso 1 1 calc R
C18 C 0.1959(5) 0.5268(2) 0.5336(2) 0.0682(15) Uani 1 1 d .
C19 C 0.1537(5) 0.4779(2) 0.5255(2) 0.0769(17) Uani 1 1 d .
H19 H 0.1936 0.4624 0.4980 0.115 Uiso 1 1 calc R
H19A H 0.0787 0.4791 0.5145 0.115 Uiso 1 1 calc R
H19B H 0.1615 0.4607 0.5590 0.115 Uiso 1 1 calc R
C20 C 0.1275(5) 0.5510(2) 0.5751(2) 0.0861(19) Uani 1 1 d .
H20 H 0.0547 0.5538 0.5609 0.129 Uiso 1 1 calc R
H20A H 0.1562 0.5818 0.5826 0.129 Uiso 1 1 calc R
H20B H 0.1283 0.5329 0.6079 0.129 Uiso 1 1 calc R
C21 C 0.3094(5) 0.5243(2) 0.5563(2) 0.0753(17) Uani 1 1 d .
H21 H 0.3099 0.5086 0.5909 0.113 Uiso 1 1 calc R
H21A H 0.3376 0.5555 0.5609 0.113 Uiso 1 1 calc R
H21B H 0.3533 0.5071 0.5318 0.113 Uiso 1 1 calc R
C22 C 0.2189(4) 0.69135(17) 0.15508(18) 0.0518(12) Uani 1 1 d .
C23 C 0.2409(4) 0.65435(18) 0.11930(18) 0.0537(13) Uani 1 1 d .
C24 C 0.1690(4) 0.64565(18) 0.07638(19) 0.0569(13) Uani 1 1 d .
H24 H 0.1848 0.6213 0.0526 0.068 Uiso 1 1 calc R
C25 C 0.0773(4) 0.67029(19) 0.06686(19) 0.0551(13) Uani 1 1 d .
C26 C 0.0536(4) 0.70382(19) 0.10344(19) 0.0588(13) Uani 1 1 d .
H26 H -0.0112 0.7201 0.0988 0.071 Uiso 1 1 calc R
C27 C 0.1206(4) 0.71511(18) 0.14755(18) 0.0551(13) Uani 1 1 d .
C28 C 0.0810(4) 0.75480(19) 0.1836(2) 0.0620(14) Uani 1 1 d .
C29 C 0.0821(4) 0.7410(2) 0.24282(19) 0.0685(15) Uani 1 1 d .
H29 H 0.1553 0.7375 0.2561 0.103 Uiso 1 1 calc R
H29A H 0.0445 0.7117 0.2467 0.103 Uiso 1 1 calc R
H29B H 0.0470 0.7649 0.2633 0.103 Uiso 1 1 calc R
C30 C -0.0360(5) 0.7673(2) 0.1707(2) 0.090(2) Uani 1 1 d .
H30 H -0.0581 0.7921 0.1943 0.135 Uiso 1 1 calc R
H30A H -0.0805 0.7401 0.1759 0.135 Uiso 1 1 calc R
H30B H -0.0435 0.7776 0.1336 0.135 Uiso 1 1 calc R
C31 C 0.1450(5) 0.7985(2) 0.1770(2) 0.0845(18) Uani 1 1 d .
H31 H 0.1145 0.8232 0.1982 0.127 Uiso 1 1 calc R
H31A H 0.1435 0.8074 0.1394 0.127 Uiso 1 1 calc R
H31B H 0.2182 0.7930 0.1893 0.127 Uiso 1 1 calc R
C32 C 0.3385(4) 0.62182(19) 0.12438(19) 0.0610(14) Uani 1 1 d .
C33 C 0.4392(4) 0.6466(2) 0.1068(2) 0.0727(16) Uani 1 1 d .
H33 H 0.4497 0.6748 0.1279 0.109 Uiso 1 1 calc R
H33A H 0.4317 0.6546 0.0690 0.109 Uiso 1 1 calc R
H33B H 0.5003 0.6263 0.1124 0.109 Uiso 1 1 calc R
C34 C 0.3577(4) 0.60327(19) 0.1812(2) 0.0646(14) Uani 1 1 d .
H34 H 0.3849 0.6281 0.2043 0.097 Uiso 1 1 calc R
H34A H 0.4093 0.5781 0.1807 0.097 Uiso 1 1 calc R
H34B H 0.2910 0.5918 0.1949 0.097 Uiso 1 1 calc R
C35 C 0.3260(5) 0.5789(2) 0.0885(2) 0.0782(17) Uani 1 1 d .
H35 H 0.3850 0.5577 0.0959 0.117 Uiso 1 1 calc R
H35A H 0.3259 0.5883 0.0511 0.117 Uiso 1 1 calc R
H35B H 0.2592 0.5634 0.0958 0.117 Uiso 1 1 calc R
C36 C 0.0056(4) 0.65967(19) 0.01834(19) 0.0606(14) Uani 1 1 d .
C37 C -0.0273(5) 0.6095(2) 0.0182(2) 0.0744(16) Uani 1 1 d .
H37 H 0.0358 0.5899 0.0186 0.112 Uiso 1 1 calc R
H37A H -0.0709 0.6030 -0.0138 0.112 Uiso 1 1 calc R
H37B H -0.0682 0.6031 0.0498 0.112 Uiso 1 1 calc R
C38 C 0.0678(5) 0.6705(2) -0.0323(2) 0.0737(16) Uani 1 1 d .
H38 H 0.1323 0.6519 -0.0323 0.111 Uiso 1 1 calc R
H38A H 0.0865 0.7033 -0.0326 0.111 Uiso 1 1 calc R
H38B H 0.0237 0.6633 -0.0640 0.111 Uiso 1 1 calc R
C39 C -0.0949(4) 0.6888(2) 0.0160(2) 0.0751(17) Uani 1 1 d .
H39 H -0.1386 0.6800 -0.0152 0.113 Uiso 1 1 calc R
H39A H -0.0759 0.7215 0.0135 0.113 Uiso 1 1 calc R
H39B H -0.1346 0.6837 0.0483 0.113 Uiso 1 1 calc R
C40 C 0.5199(4) 0.74788(17) 0.34307(17) 0.0509(12) Uani 1 1 d .
C41 C 0.6210(4) 0.73820(19) 0.32248(18) 0.0552(13) Uani 1 1 d .
C42 C 0.6918(4) 0.7742(2) 0.31427(18) 0.0568(13) Uani 1 1 d .
H42 H 0.7590 0.7670 0.3007 0.068 Uiso 1 1 calc R
C43 C 0.6695(4) 0.8194(2) 0.32470(18) 0.0583(14) Uani 1 1 d .
C44 C 0.5704(4) 0.82885(19) 0.34387(18) 0.0585(13) Uani 1 1 d .
H44 H 0.5529 0.8600 0.3513 0.070 Uiso 1 1 calc R
C45 C 0.4951(4) 0.79494(19) 0.35286(18) 0.0538(13) Uani 1 1 d .
C46 C 0.3881(4) 0.81318(18) 0.3741(2) 0.0589(13) Uani 1 1 d .
C47 C 0.2938(4) 0.79704(19) 0.3385(2) 0.0642(14) Uani 1 1 d .
H47 H 0.2283 0.8101 0.3517 0.096 Uiso 1 1 calc R
H47A H 0.2896 0.7633 0.3392 0.096 Uiso 1 1 calc R
H47B H 0.3036 0.8074 0.3019 0.096 Uiso 1 1 calc R
C48 C 0.3819(5) 0.8657(2) 0.3745(3) 0.0777(17) Uani 1 1 d .
H48 H 0.4387 0.8781 0.3978 0.117 Uiso 1 1 calc R
H48A H 0.3133 0.8753 0.3876 0.117 Uiso 1 1 calc R
H48B H 0.3899 0.8773 0.3383 0.117 Uiso 1 1 calc R
C49 C 0.3743(4) 0.7982(2) 0.4322(2) 0.0677(15) Uani 1 1 d .
H49 H 0.4340 0.8096 0.4543 0.102 Uiso 1 1 calc R
H49A H 0.3720 0.7645 0.4341 0.102 Uiso 1 1 calc R
H49B H 0.3083 0.8109 0.4452 0.102 Uiso 1 1 calc R
C50 C 0.6617(4) 0.68846(18) 0.30911(19) 0.0571(13) Uani 1 1 d .
C51 C 0.6820(4) 0.6614(2) 0.3610(2) 0.0665(15) Uani 1 1 d .
H51 H 0.7090 0.6307 0.3527 0.100 Uiso 1 1 calc R
H51A H 0.6157 0.6585 0.3799 0.100 Uiso 1 1 calc R
H51B H 0.7341 0.6779 0.3836 0.100 Uiso 1 1 calc R
C52 C 0.5850(4) 0.66173(18) 0.27195(19) 0.0589(13) Uani 1 1 d .
H52 H 0.6203 0.6341 0.2587 0.088 Uiso 1 1 calc R
H52A H 0.5631 0.6814 0.2418 0.088 Uiso 1 1 calc R
H52B H 0.5226 0.6526 0.2916 0.088 Uiso 1 1 calc R
C53 C 0.7674(4) 0.6890(2) 0.2807(2) 0.0663(15) Uani 1 1 d .
H53 H 0.8214 0.7040 0.3036 0.099 Uiso 1 1 calc R
H53A H 0.7591 0.7061 0.2472 0.099 Uiso 1 1 calc R
H53B H 0.7892 0.6573 0.2733 0.099 Uiso 1 1 calc R
C54 C 0.7483(5) 0.8594(2) 0.3171(2) 0.0703(16) Uani 1 1 d .
C55 C 0.8467(6) 0.8445(3) 0.2910(3) 0.116(3) Uani 1 1 d .
H55 H 0.8871 0.8238 0.3150 0.174 Uiso 1 1 calc R
H55A H 0.8897 0.8716 0.2831 0.174 Uiso 1 1 calc R
H55B H 0.8282 0.8282 0.2579 0.174 Uiso 1 1 calc R
C56 C 0.7764(5) 0.8817(2) 0.3707(2) 0.0842(18) Uani 1 1 d .
H56 H 0.7123 0.8943 0.3860 0.126 Uiso 1 1 calc R
H56A H 0.8274 0.9066 0.3656 0.126 Uiso 1 1 calc R
H56B H 0.8075 0.8585 0.3948 0.126 Uiso 1 1 calc R
C57 C 0.6948(6) 0.8967(2) 0.2812(3) 0.096(2) Uani 1 1 d .
H57 H 0.6734 0.8831 0.2469 0.144 Uiso 1 1 calc R
H57A H 0.7448 0.9219 0.2755 0.144 Uiso 1 1 calc R
H57B H 0.6323 0.9088 0.2986 0.144 Uiso 1 1 calc R
Li1 Li 0.1360(9) 1.0128(4) 0.3050(4) 0.080(3) Uani 1 1 d .
C58 C 0.1312(6) 0.9926(3) 0.4276(3) 0.101(2) Uani 1 1 d .
H58 H 0.0554 0.9950 0.4342 0.152 Uiso 1 1 calc R
H58A H 0.1634 1.0233 0.4300 0.152 Uiso 1 1 calc R
H58B H 0.1649 0.9723 0.4543 0.152 Uiso 1 1 calc R
O1 O 0.1454(3) 0.97408(15) 0.37580(16) 0.0806(12) Uani 1 1 d .
C59 C 0.1043(5) 0.9289(2) 0.3704(3) 0.0805(18) Uani 1 1 d .
H59 H 0.0269 0.9292 0.3750 0.097 Uiso 1 1 calc R
H59A H 0.1370 0.9085 0.3978 0.097 Uiso 1 1 calc R
C60 C 0.1287(5) 0.9116(2) 0.3158(3) 0.0852(19) Uani 1 1 d .
H60 H 0.2061 0.9099 0.3115 0.102 Uiso 1 1 calc R
H60A H 0.0982 0.8805 0.3100 0.102 Uiso 1 1 calc R
O2 O 0.0819(3) 0.94390(14) 0.27873(16) 0.0808(11) Uani 1 1 d .
C61 C 0.0813(6) 0.9270(2) 0.2250(3) 0.103(2) Uani 1 1 d .
H61 H 0.1537 0.9195 0.2153 0.155 Uiso 1 1 calc R
H61A H 0.0523 0.9506 0.2009 0.155 Uiso 1 1 calc R
H61B H 0.0374 0.8992 0.2223 0.155 Uiso 1 1 calc R
C62 C -0.1071(5) 1.0065(2) 0.3162(2) 0.0819(18) Uani 1 1 d .
H62 H -0.1159 1.0030 0.3546 0.123 Uiso 1 1 calc R
H62A H -0.0967 0.9762 0.3001 0.123 Uiso 1 1 calc R
H62B H -0.1705 1.0210 0.3001 0.123 Uiso 1 1 calc R
O3 O -0.0177(3) 1.03470(14) 0.30721(14) 0.0711(10) Uani 1 1 d .
C63 C -0.0324(5) 1.0797(2) 0.3284(2) 0.0751(17) Uani 1 1 d .
H63 H -0.0496 1.0777 0.3664 0.090 Uiso 1 1 calc R
H63A H -0.0915 1.0954 0.3090 0.090 Uiso 1 1 calc R
C64 C 0.0682(5) 1.1062(2) 0.3222(2) 0.0793(18) Uani 1 1 d .
H64 H 0.0805 1.1119 0.2841 0.095 Uiso 1 1 calc R
H64A H 0.0639 1.1364 0.3406 0.095 Uiso 1 1 calc R
O4 O 0.1528(3) 1.07916(14) 0.34540(16) 0.0805(11) Uani 1 1 d .
C65 C 0.2481(6) 1.1049(2) 0.3508(3) 0.092(2) Uani 1 1 d .
H65 H 0.2690 1.1155 0.3157 0.138 Uiso 1 1 calc R
H65A H 0.3039 1.0853 0.3665 0.138 Uiso 1 1 calc R
H65B H 0.2370 1.1315 0.3739 0.138 Uiso 1 1 calc R
C66 C 0.3864(6) 0.9881(3) 0.3417(3) 0.109(2) Uani 1 1 d .
H66 H 0.4359 0.9645 0.3301 0.163 Uiso 1 1 calc R
H66A H 0.3493 0.9770 0.3728 0.163 Uiso 1 1 calc R
H66B H 0.4255 1.0163 0.3511 0.163 Uiso 1 1 calc R
O5 O 0.3091(4) 0.99811(16) 0.29834(19) 0.0974(15) Uani 1 1 d .
C67 C 0.3513(8) 1.0205(3) 0.2560(4) 0.120(3) Uani 1 1 d .
H67 H 0.4142 1.0035 0.2442 0.144 Uiso 1 1 calc R
H67A H 0.3743 1.0518 0.2671 0.144 Uiso 1 1 calc R
C68 C 0.2765(6) 1.0239(3) 0.2135(3) 0.095(2) Uani 1 1 d .
H68 H 0.2671 0.9933 0.1966 0.115 Uiso 1 1 calc R
H68A H 0.3030 1.0454 0.1864 0.115 Uiso 1 1 calc R
O6 O 0.1762(5) 1.04007(18) 0.2314(2) 0.1154(18) Uani 1 1 d .
C69 C 0.0966(7) 1.0522(3) 0.1921(3) 0.129(3) Uani 1 1 d .
H69 H 0.1283 1.0708 0.1642 0.193 Uiso 1 1 calc R
H69A H 0.0409 1.0701 0.2089 0.193 Uiso 1 1 calc R
H69B H 0.0660 1.0242 0.1764 0.193 Uiso 1 1 calc R
C70 C 0.2335(5) 0.3824(2) 0.3715(2) 0.0741(16) Uani 1 1 d .
H70 H 0.1815 0.3641 0.3509 0.111 Uiso 1 1 calc R
H70A H 0.2898 0.3924 0.3483 0.111 Uiso 1 1 calc R
H70B H 0.1988 0.4094 0.3864 0.111 Uiso 1 1 calc R
O7 O 0.2772(3) 0.35538(15) 0.41315(15) 0.0823(11) Uani 1 1 d U
C71 C 0.2046(4) 0.3411(2) 0.4505(2) 0.0718(14) Uani 1 1 d U
H71 H 0.1472 0.3235 0.4322 0.086 Uiso 1 1 calc R
H71A H 0.1728 0.3686 0.4670 0.086 Uiso 1 1 calc R
C72 C 0.2530(6) 0.3131(3) 0.4910(3) 0.109(2) Uani 1 1 d U
H72 H 0.2619 0.3325 0.5232 0.131 Uiso 1 1 calc R
H72A H 0.2021 0.2885 0.4994 0.131 Uiso 1 1 calc R
O8 O 0.3430(3) 0.29352(14) 0.48308(14) 0.0724(10) Uani 1 1 d U
C73 C 0.3839(4) 0.2614(2) 0.5215(2) 0.0677(15) Uani 1 1 d .
H73 H 0.3332 0.2575 0.5498 0.102 Uiso 1 1 calc R
H73A H 0.4510 0.2729 0.5368 0.102 Uiso 1 1 calc R
H73B H 0.3956 0.2316 0.5042 0.102 Uiso 1 1 calc R
Li2 Li 0.4354(7) 0.3243(3) 0.4225(3) 0.063(2) Uani 1 1 d .
C74 C 0.4296(5) 0.4182(2) 0.4940(2) 0.0718(16) Uani 1 1 d .
H74 H 0.3978 0.4061 0.5262 0.108 Uiso 1 1 calc R
H74A H 0.3735 0.4273 0.4683 0.108 Uiso 1 1 calc R
H74B H 0.4734 0.4451 0.5032 0.108 Uiso 1 1 calc R
O9 O 0.4937(3) 0.38337(12) 0.47111(12) 0.0596(9) Uani 1 1 d .
C75 C 0.5689(4) 0.36615(18) 0.50998(19) 0.0591(14) Uani 1 1 d .
H75 H 0.5319 0.3500 0.5386 0.071 Uiso 1 1 calc R
H75A H 0.6099 0.3920 0.5260 0.071 Uiso 1 1 calc R
C76 C 0.6413(4) 0.33367(19) 0.4832(2) 0.0605(14) Uani 1 1 d .
H76 H 0.6875 0.3508 0.4591 0.073 Uiso 1 1 calc R
H76A H 0.6867 0.3175 0.5101 0.073 Uiso 1 1 calc R
O10 O 0.5785(3) 0.30102(12) 0.45361(13) 0.0595(9) Uani 1 1 d .
C77 C 0.6430(4) 0.2657(2) 0.4320(2) 0.0705(16) Uani 1 1 d .
H77 H 0.6991 0.2798 0.4115 0.106 Uiso 1 1 calc R
H77A H 0.5995 0.2458 0.4087 0.106 Uiso 1 1 calc R
H77B H 0.6748 0.2473 0.4611 0.106 Uiso 1 1 calc R
C78 C 0.5601(5) 0.3881(2) 0.3460(2) 0.0742(16) Uani 1 1 d .
H78 H 0.6297 0.3738 0.3521 0.111 Uiso 1 1 calc R
H78A H 0.5486 0.4113 0.3736 0.111 Uiso 1 1 calc R
H78B H 0.5570 0.4028 0.3110 0.111 Uiso 1 1 calc R
O11 O 0.4813(3) 0.35407(13) 0.34816(12) 0.0626(9) Uani 1 1 d .
C79 C 0.4984(5) 0.3176(2) 0.3118(2) 0.0685(16) Uani 1 1 d .
H79 H 0.5675 0.3028 0.3201 0.082 Uiso 1 1 calc R
H79A H 0.4994 0.3298 0.2751 0.082 Uiso 1 1 calc R
C80 C 0.4127(5) 0.2833(2) 0.3160(2) 0.0704(16) Uani 1 1 d .
H80 H 0.3440 0.2972 0.3048 0.085 Uiso 1 1 calc R
H80A H 0.4261 0.2565 0.2928 0.085 Uiso 1 1 calc R
O12 O 0.4104(3) 0.26895(13) 0.37057(13) 0.0661(10) Uani 1 1 d .
C81 C 0.3406(5) 0.2312(2) 0.3765(2) 0.0748(16) Uani 1 1 d .
H81 H 0.2681 0.2410 0.3674 0.112 Uiso 1 1 calc R
H81A H 0.3446 0.2204 0.4135 0.112 Uiso 1 1 calc R
H81B H 0.3609 0.2061 0.3528 0.112 Uiso 1 1 calc R
C82 C 0.6329(11) 0.5919(5) -0.0005(5) 0.194(6) Uani 1 1 d .
H82 H 0.6262 0.5976 0.0376 0.291 Uiso 1 1 calc R
H82A H 0.6221 0.6208 -0.0202 0.291 Uiso 1 1 calc R
H82B H 0.7037 0.5799 -0.0071 0.291 Uiso 1 1 calc R
O13 O 0.5411(12) 0.5531(9) -0.0212(5) 0.370(13) Uani 1 1 d .
C83 C 0.5567(12) 0.5207(8) 0.0136(5) 0.278(17) Uani 1 1 d .
H83 H 0.5449 0.5312 0.0504 0.334 Uiso 1 1 calc R
H83A H 0.6277 0.5066 0.0115 0.334 Uiso 1 1 calc R

loop_
_atom_site_aniso_label
_atom_site_aniso_U_11
_atom_site_aniso_U_22
_atom_site_aniso_U_33
_atom_site_aniso_U_23
_atom_site_aniso_U_13
_atom_site_aniso_U_12
C1 0.051(3) 0.063(3) 0.044(3) -0.003(2) 0.006(2) 0.011(3)
C2 0.048(3) 0.061(3) 0.053(3) -0.003(2) 0.001(2) 0.006(3)
C3 0.049(3) 0.062(3) 0.049(3) 0.003(2) 0.006(2) 0.006(3)
P1 0.0597(9) 0.0662(9) 0.0501(7) 0.0005(6) -0.0015(6) -0.0048(7)
P2 0.0549(8) 0.0689(9) 0.0457(7) 0.0018(6) 0.0019(6) -0.0017(7)
P3 0.0522(8) 0.0643(9) 0.0460(7) 0.0017(6) 0.0030(6) 0.0013(7)
C4 0.055(3) 0.056(3) 0.052(3) -0.003(2) 0.002(2) -0.007(3)
C5 0.047(3) 0.064(3) 0.053(3) 0.003(2) 0.003(2) -0.008(3)
C6 0.054(3) 0.070(4) 0.060(3) 0.000(3) 0.009(3) 0.002(3)
C7 0.057(3) 0.069(4) 0.055(3) 0.002(3) 0.007(3) -0.003(3)
C8 0.057(3) 0.060(3) 0.060(3) -0.001(3) 0.003(3) -0.001(3)
C9 0.061(3) 0.055(3) 0.047(3) 0.001(2) 0.003(2) -0.003(3)
C10 0.074(4) 0.061(4) 0.058(3) -0.001(3) 0.006(3) 0.002(3)
C11 0.090(4) 0.069(4) 0.069(4) 0.002(3) 0.017(3) 0.017(3)
C12 0.120(5) 0.076(4) 0.064(4) -0.015(3) 0.002(4) 0.009(4)
C13 0.072(4) 0.068(4) 0.073(4) 0.009(3) 0.019(3) 0.014(3)
C14 0.051(3) 0.068(4) 0.052(3) 0.000(2) 0.005(2) 0.005(3)
C15 0.059(3) 0.076(4) 0.065(3) 0.005(3) 0.017(3) 0.007(3)
C16 0.055(3) 0.080(4) 0.080(4) -0.002(3) 0.004(3) -0.001(3)
C17 0.055(3) 0.068(4) 0.055(3) 0.000(3) 0.008(2) -0.002(3)
C18 0.077(4) 0.070(4) 0.059(3) 0.010(3) 0.011(3) 0.000(3)
C19 0.078(4) 0.082(4) 0.071(4) 0.016(3) 0.008(3) -0.005(3)
C20 0.099(5) 0.100(5) 0.060(3) 0.016(3) 0.022(3) 0.015(4)
C21 0.089(4) 0.083(4) 0.054(3) 0.010(3) -0.004(3) 0.000(3)
C22 0.050(3) 0.062(3) 0.044(3) 0.006(2) 0.009(2) 0.003(3)
C23 0.052(3) 0.064(3) 0.046(3) 0.005(2) 0.007(2) 0.001(3)
C24 0.060(3) 0.060(3) 0.051(3) 0.000(2) 0.010(3) 0.001(3)
C25 0.049(3) 0.067(4) 0.049(3) 0.004(3) 0.003(2) -0.005(3)
C26 0.049(3) 0.072(4) 0.055(3) 0.003(3) 0.004(2) 0.005(3)
C27 0.053(3) 0.067(4) 0.045(3) 0.003(2) 0.002(2) 0.000(3)
C28 0.062(4) 0.067(4) 0.057(3) -0.002(3) -0.001(3) 0.012(3)
C29 0.069(4) 0.086(4) 0.051(3) -0.006(3) 0.006(3) 0.013(3)
C30 0.088(5) 0.115(5) 0.068(4) -0.021(4) -0.004(3) 0.045(4)
C31 0.108(5) 0.066(4) 0.080(4) -0.003(3) 0.010(4) 0.015(4)
C32 0.059(3) 0.071(4) 0.053(3) -0.003(3) 0.000(3) 0.007(3)
C33 0.067(4) 0.095(5) 0.056(3) 0.004(3) 0.008(3) 0.010(3)
C34 0.066(4) 0.061(4) 0.067(3) 0.003(3) 0.000(3) 0.011(3)
C35 0.081(4) 0.081(4) 0.073(4) -0.014(3) 0.007(3) 0.023(3)
C36 0.060(3) 0.073(4) 0.048(3) 0.000(3) -0.002(2) -0.003(3)
C37 0.074(4) 0.088(5) 0.061(3) 0.000(3) -0.003(3) -0.013(3)
C38 0.074(4) 0.092(5) 0.054(3) -0.005(3) -0.004(3) -0.004(3)
C39 0.067(4) 0.094(5) 0.064(3) 0.002(3) -0.010(3) 0.004(3)
C40 0.053(3) 0.056(3) 0.044(3) 0.000(2) -0.001(2) 0.005(2)
C41 0.055(3) 0.071(4) 0.040(2) 0.002(2) -0.001(2) 0.001(3)
C42 0.048(3) 0.078(4) 0.045(3) 0.005(3) 0.009(2) -0.003(3)
C43 0.063(4) 0.073(4) 0.039(3) 0.000(2) 0.003(2) -0.005(3)
C44 0.063(4) 0.065(4) 0.047(3) 0.004(2) -0.003(3) 0.002(3)
C45 0.049(3) 0.067(4) 0.046(3) 0.007(2) -0.003(2) -0.001(3)
C46 0.055(3) 0.054(3) 0.068(3) -0.006(3) -0.004(3) 0.006(3)
C47 0.056(3) 0.063(4) 0.073(3) -0.004(3) -0.002(3) 0.008(3)
C48 0.061(4) 0.065(4) 0.107(5) -0.005(3) 0.001(3) 0.001(3)
C49 0.059(3) 0.079(4) 0.065(3) -0.009(3) 0.015(3) 0.009(3)
C50 0.058(3) 0.064(4) 0.049(3) 0.002(2) 0.002(2) 0.008(3)
C51 0.061(3) 0.078(4) 0.061(3) 0.002(3) 0.007(3) 0.010(3)
C52 0.063(3) 0.063(4) 0.051(3) -0.001(2) 0.009(3) 0.006(3)
C53 0.059(3) 0.085(4) 0.056(3) 0.001(3) 0.013(3) 0.011(3)
C54 0.065(4) 0.088(4) 0.058(3) -0.004(3) 0.012(3) -0.019(3)
C55 0.105(6) 0.096(6) 0.151(7) -0.022(5) 0.051(5) -0.034(4)
C56 0.083(4) 0.102(5) 0.067(4) -0.006(3) -0.001(3) -0.026(4)
C57 0.111(5) 0.092(5) 0.085(4) 0.011(4) 0.005(4) -0.035(4)
Li1 0.092(7) 0.074(7) 0.074(6) 0.010(5) 0.026(5) 0.008(6)
C58 0.114(6) 0.117(6) 0.073(4) 0.021(4) 0.006(4) 0.002(5)
O1 0.078(3) 0.082(3) 0.082(3) 0.019(2) 0.009(2) -0.004(2)
C59 0.069(4) 0.079(5) 0.093(5) 0.028(4) 0.006(3) -0.004(3)
C60 0.071(4) 0.073(4) 0.112(5) 0.020(4) 0.002(4) 0.005(3)
O2 0.085(3) 0.077(3) 0.080(3) 0.008(2) 0.012(2) 0.015(2)
C61 0.133(6) 0.079(5) 0.099(5) -0.017(4) 0.028(5) 0.002(4)
C62 0.070(4) 0.095(5) 0.080(4) -0.011(4) -0.009(3) 0.011(4)
O3 0.082(3) 0.068(3) 0.064(2) -0.0014(19) 0.008(2) 0.013(2)
C63 0.091(5) 0.076(4) 0.059(3) 0.000(3) 0.009(3) 0.016(4)
C64 0.104(5) 0.068(4) 0.067(4) 0.003(3) 0.023(4) 0.017(4)
O4 0.078(3) 0.073(3) 0.091(3) 0.003(2) 0.021(2) 0.004(2)
C65 0.101(5) 0.073(4) 0.103(5) 0.001(4) 0.029(4) -0.022(4)
C66 0.081(5) 0.110(6) 0.134(7) 0.008(5) -0.013(5) -0.003(4)
O5 0.106(4) 0.096(3) 0.093(3) -0.013(3) 0.042(3) -0.033(3)
C67 0.152(8) 0.081(5) 0.128(7) 0.014(5) 0.040(7) 0.009(5)
C68 0.116(6) 0.112(6) 0.061(4) -0.019(4) 0.040(4) -0.033(5)
O6 0.140(4) 0.117(4) 0.091(3) 0.027(3) 0.034(3) 0.067(3)
C69 0.174(8) 0.151(8) 0.062(4) 0.006(4) 0.021(5) 0.044(7)
C70 0.073(4) 0.087(4) 0.062(3) 0.011(3) 0.001(3) 0.005(3)
O7 0.063(2) 0.121(3) 0.064(2) 0.024(2) 0.0140(19) 0.018(2)
C71 0.056(3) 0.099(4) 0.060(3) 0.013(3) 0.009(3) 0.007(3)
C72 0.083(4) 0.153(5) 0.093(4) 0.049(4) 0.024(3) 0.031(4)
O8 0.054(2) 0.096(3) 0.068(2) 0.018(2) 0.0103(18) 0.013(2)
C73 0.070(4) 0.076(4) 0.057(3) 0.006(3) -0.001(3) -0.001(3)
Li2 0.067(6) 0.071(6) 0.052(5) -0.005(4) 0.007(4) 0.001(5)
C74 0.085(4) 0.067(4) 0.064(3) -0.001(3) 0.013(3) 0.018(3)
O9 0.065(2) 0.067(2) 0.0468(18) 0.0023(16) 0.0023(17) 0.0033(19)
C75 0.069(4) 0.064(3) 0.043(3) -0.001(2) -0.005(3) -0.006(3)
C76 0.058(3) 0.069(4) 0.054(3) 0.002(3) 0.000(3) -0.005(3)
O10 0.057(2) 0.070(2) 0.0516(19) -0.0075(17) 0.0011(17) 0.0026(19)
C77 0.065(4) 0.079(4) 0.067(3) -0.011(3) -0.001(3) 0.013(3)
C78 0.083(4) 0.080(4) 0.061(3) 0.002(3) 0.012(3) 0.003(4)
O11 0.065(2) 0.072(3) 0.0506(19) -0.0052(18) 0.0066(17) 0.005(2)
C79 0.086(4) 0.075(4) 0.045(3) -0.005(3) 0.009(3) 0.014(3)
C80 0.076(4) 0.084(4) 0.050(3) -0.005(3) -0.006(3) 0.013(4)
O12 0.064(2) 0.080(3) 0.053(2) -0.0075(18) -0.0034(17) -0.005(2)
C81 0.068(4) 0.092(5) 0.064(3) -0.009(3) 0.005(3) -0.016(4)
C82 0.167(11) 0.311(18) 0.105(8) 0.009(10) 0.037(8) 0.066(12)
O13 0.228(13) 0.70(4) 0.181(12) -0.023(16) 0.031(10) 0.21(2)
C83 0.259(19) 0.48(4) 0.104(10) 0.147(15) 0.102(10) 0.29(3)

loop_
_atom_type_symbol
_atom_type_description
_atom_type_scat_dispersion_real
_atom_type_scat_dispersion_imag
_atom_type_scat_source
H H 0.0000 0.0000 'International Tables Vol C Tables 4.2.6.8 and 6.1.1.4'
Li Li -0.0003 0.0001 'International Tables Vol C Tables 4.2.6.8 and 6.1.1.4'
C C 0.0033 0.0016 'International Tables Vol C Tables 4.2.6.8 and 6.1.1.4'
O O 0.0106 0.0060 'International Tables Vol C Tables 4.2.6.8 and 6.1.1.4'
P P 0.1023 0.0942 'International Tables Vol C Tables 4.2.6.8 and 6.1.1.4'

loop_
_geom_angle_atom_site_label_1
_geom_angle_atom_site_label_2
_geom_angle_atom_site_label_3
_geom_angle
_geom_angle_site_symmetry_1
_geom_angle_site_symmetry_3
C2 C1 C3 59.4(3) . .
C2 C1 P1 148.5(4) . .
C3 C1 P1 152.1(4) . .
C3 C2 C1 60.6(3) . .
C3 C2 P2 144.2(4) . .
C1 C2 P2 155.1(4) . .
C2 C3 C1 60.0(3) . .
C2 C3 P3 155.4(4) . .
C1 C3 P3 144.6(4) . .
C1 P1 C4 103.8(2) . .
C2 P2 C22 105.1(2) . .
C3 P3 C40 105.2(2) . .
C5 C4 C9 117.7(4) . .
C5 C4 P1 120.7(4) . .
C9 C4 P1 120.4(4) . .
C6 C5 C4 118.6(5) . .
C6 C5 C14 115.1(4) . .
C4 C5 C14 126.3(4) . .
C7 C6 C5 123.8(5) . .
C7 C6 H6 118.1 . .
C5 C6 H6 118.1 . .
C6 C7 C8 115.9(5) . .
C6 C7 C18 123.4(5) . .
C8 C7 C18 120.7(5) . .
C9 C8 C7 123.9(5) . .
C9 C8 H8 118.0 . .
C7 C8 H8 118.0 . .
C8 C9 C4 119.8(5) . .
C8 C9 C10 115.8(5) . .
C4 C9 C10 124.5(4) . .
C13 C10 C11 104.9(5) . .
C13 C10 C12 110.3(5) . .
C11 C10 C12 105.9(5) . .
C13 C10 C9 111.9(4) . .
C11 C10 C9 112.8(4) . .
C12 C10 C9 110.7(5) . .
C10 C11 H11 109.5 . .
C10 C11 H11A 109.5 . .
H11 C11 H11A 109.5 . .
C10 C11 H11B 109.5 . .
H11 C11 H11B 109.5 . .
H11A C11 H11B 109.5 . .
C10 C12 H12 109.5 . .
C10 C12 H12A 109.5 . .
H12 C12 H12A 109.5 . .
C10 C12 H12B 109.5 . .
H12 C12 H12B 109.5 . .
H12A C12 H12B 109.5 . .
C10 C13 H13 109.5 . .
C10 C13 H13A 109.5 . .
H13 C13 H13A 109.5 . .
C10 C13 H13B 109.5 . .
H13 C13 H13B 109.5 . .
H13A C13 H13B 109.5 . .
C15 C14 C5 113.2(4) . .
C15 C14 C16 107.0(4) . .
C5 C14 C16 109.9(4) . .
C15 C14 C17 104.4(4) . .
C5 C14 C17 113.4(4) . .
C16 C14 C17 108.6(4) . .
C14 C15 H15 109.5 . .
C14 C15 H15A 109.5 . .
H15 C15 H15A 109.5 . .
C14 C15 H15B 109.5 . .
H15 C15 H15B 109.5 . .
H15A C15 H15B 109.5 . .
C14 C16 H16 109.5 . .
C14 C16 H16A 109.5 . .
H16 C16 H16A 109.5 . .
C14 C16 H16B 109.5 . .
H16 C16 H16B 109.5 . .
H16A C16 H16B 109.5 . .
C14 C17 H17 109.5 . .
C14 C17 H17A 109.5 . .
H17 C17 H17A 109.5 . .
C14 C17 H17B 109.5 . .
H17 C17 H17B 109.5 . .
H17A C17 H17B 109.5 . .
C19 C18 C21 108.9(5) . .
C19 C18 C7 110.4(5) . .
C21 C18 C7 108.8(4) . .
C19 C18 C20 108.1(5) . .
C21 C18 C20 108.0(5) . .
C7 C18 C20 112.5(5) . .
C18 C19 H19 109.5 . .
C18 C19 H19A 109.5 . .
H19 C19 H19A 109.5 . .
C18 C19 H19B 109.5 . .
H19 C19 H19B 109.5 . .
H19A C19 H19B 109.5 . .
C18 C20 H20 109.5 . .
C18 C20 H20A 109.5 . .
H20 C20 H20A 109.5 . .
C18 C20 H20B 109.5 . .
H20 C20 H20B 109.5 . .
H20A C20 H20B 109.5 . .
C18 C21 H21 109.5 . .
C18 C21 H21A 109.5 . .
H21 C21 H21A 109.5 . .
C18 C21 H21B 109.5 . .
H21 C21 H21B 109.5 . .
H21A C21 H21B 109.5 . .
C27 C22 C23 117.6(4) . .
C27 C22 P2 120.7(4) . .
C23 C22 P2 120.4(4) . .
C24 C23 C22 118.7(4) . .
C24 C23 C32 116.4(4) . .
C22 C23 C32 124.9(4) . .
C25 C24 C23 124.0(5) . .
C25 C24 H24 118.0 . .
C23 C24 H24 118.0 . .
C24 C25 C26 116.8(5) . .
C24 C25 C36 120.6(5) . .
C26 C25 C36 122.6(5) . .
C25 C26 C27 123.3(5) . .
C25 C26 H26 118.4 . .
C27 C26 H26 118.4 . .
C26 C27 C22 119.3(5) . .
C26 C27 C28 115.6(4) . .
C22 C27 C28 125.0(4) . .
C31 C28 C29 109.6(5) . .
C31 C28 C30 107.0(5) . .
C29 C28 C30 104.0(4) . .
C31 C28 C27 111.8(4) . .
C29 C28 C27 112.1(4) . .
C30 C28 C27 111.9(4) . .
C28 C29 H29 109.5 . .
C28 C29 H29A 109.5 . .
H29 C29 H29A 109.5 . .
C28 C29 H29B 109.5 . .
H29 C29 H29B 109.5 . .
H29A C29 H29B 109.5 . .
C28 C30 H30 109.5 . .
C28 C30 H30A 109.5 . .
H30 C30 H30A 109.5 . .
C28 C30 H30B 109.5 . .
H30 C30 H30B 109.5 . .
H30A C30 H30B 109.5 . .
C28 C31 H31 109.5 . .
C28 C31 H31A 109.5 . .
H31 C31 H31A 109.5 . .
C28 C31 H31B 109.5 . .
H31 C31 H31B 109.5 . .
H31A C31 H31B 109.5 . .
C34 C32 C33 108.8(4) . .
C34 C32 C35 105.7(5) . .
C33 C32 C35 106.3(4) . .
C34 C32 C23 112.9(4) . .
C33 C32 C23 110.8(4) . .
C35 C32 C23 112.1(4) . .
C32 C33 H33 109.5 . .
C32 C33 H33A 109.5 . .
H33 C33 H33A 109.5 . .
C32 C33 H33B 109.5 . .
H33 C33 H33B 109.5 . .
H33A C33 H33B 109.5 . .
C32 C34 H34 109.5 . .
C32 C34 H34A 109.5 . .
H34 C34 H34A 109.5 . .
C32 C34 H34B 109.5 . .
H34 C34 H34B 109.5 . .
H34A C34 H34B 109.5 . .
C32 C35 H35 109.5 . .
C32 C35 H35A 109.5 . .
H35 C35 H35A 109.5 . .
C32 C35 H35B 109.5 . .
H35 C35 H35B 109.5 . .
H35A C35 H35B 109.5 . .
C37 C36 C39 107.7(5) . .
C37 C36 C25 110.6(4) . .
C39 C36 C25 113.0(4) . .
C37 C36 C38 109.9(5) . .
C39 C36 C38 107.5(4) . .
C25 C36 C38 108.1(4) . .
C36 C37 H37 109.5 . .
C36 C37 H37A 109.5 . .
H37 C37 H37A 109.5 . .
C36 C37 H37B 109.5 . .
H37 C37 H37B 109.5 . .
H37A C37 H37B 109.5 . .
C36 C38 H38 109.5 . .
C36 C38 H38A 109.5 . .
H38 C38 H38A 109.5 . .
C36 C38 H38B 109.5 . .
H38 C38 H38B 109.5 . .
H38A C38 H38B 109.5 . .
C36 C39 H39 109.5 . .
C36 C39 H39A 109.5 . .
H39 C39 H39A 109.5 . .
C36 C39 H39B 109.5 . .
H39 C39 H39B 109.5 . .
H39A C39 H39B 109.5 . .
C41 C40 C45 117.3(5) . .
C41 C40 P3 122.1(4) . .
C45 C40 P3 119.7(4) . .
C42 C41 C40 119.6(5) . .
C42 C41 C50 116.1(5) . .
C40 C41 C50 124.3(5) . .
C43 C42 C41 123.5(5) . .
C43 C42 H42 118.3 . .
C41 C42 H42 118.3 . .
C42 C43 C44 116.8(5) . .
C42 C43 C54 123.9(5) . .
C44 C43 C54 119.2(5) . .
C43 C44 C45 123.2(5) . .
C43 C44 H44 118.4 . .
C45 C44 H44 118.4 . .
C44 C45 C40 119.5(5) . .
C44 C45 C46 114.9(5) . .
C40 C45 C46 125.6(5) . .
C48 C46 C49 105.6(4) . .
C48 C46 C47 105.5(4) . .
C49 C46 C47 110.9(4) . .
C48 C46 C45 112.7(5) . .
C49 C46 C45 110.8(4) . .
C47 C46 C45 111.1(4) . .
C46 C47 H47 109.5 . .
C46 C47 H47A 109.5 . .
H47 C47 H47A 109.5 . .
C46 C47 H47B 109.5 . .
H47 C47 H47B 109.5 . .
H47A C47 H47B 109.5 . .
C46 C48 H48 109.5 . .
C46 C48 H48A 109.5 . .
H48 C48 H48A 109.5 . .
C46 C48 H48B 109.5 . .
H48 C48 H48B 109.5 . .
H48A C48 H48B 109.5 . .
C46 C49 H49 109.5 . .
C46 C49 H49A 109.5 . .
H49 C49 H49A 109.5 . .
C46 C49 H49B 109.5 . .
H49 C49 H49B 109.5 . .
H49A C49 H49B 109.5 . .
C52 C50 C53 105.4(4) . .
C52 C50 C51 110.1(4) . .
C53 C50 C51 106.0(4) . .
C52 C50 C41 112.9(4) . .
C53 C50 C41 112.7(4) . .
C51 C50 C41 109.5(4) . .
C50 C51 H51 109.5 . .
C50 C51 H51A 109.5 . .
H51 C51 H51A 109.5 . .
C50 C51 H51B 109.5 . .
H51 C51 H51B 109.5 . .
H51A C51 H51B 109.5 . .
C50 C52 H52 109.5 . .
C50 C52 H52A 109.5 . .
H52 C52 H52A 109.5 . .
C50 C52 H52B 109.5 . .
H52 C52 H52B 109.5 . .
H52A C52 H52B 109.5 . .
C50 C53 H53 109.5 . .
C50 C53 H53A 109.5 . .
H53 C53 H53A 109.5 . .
C50 C53 H53B 109.5 . .
H53 C53 H53B 109.5 . .
H53A C53 H53B 109.5 . .
C55 C54 C56 109.7(5) . .
C55 C54 C43 112.8(5) . .
C56 C54 C43 110.0(4) . .
C55 C54 C57 107.6(6) . .
C56 C54 C57 107.6(5) . .
C43 C54 C57 109.0(5) . .
C54 C55 H55 109.5 . .
C54 C55 H55A 109.5 . .
H55 C55 H55A 109.5 . .
C54 C55 H55B 109.5 . .
H55 C55 H55B 109.5 . .
H55A C55 H55B 109.5 . .
C54 C56 H56 109.5 . .
C54 C56 H56A 109.5 . .
H56 C56 H56A 109.5 . .
C54 C56 H56B 109.5 . .
H56 C56 H56B 109.5 . .
H56A C56 H56B 109.5 . .
C54 C57 H57 109.5 . .
C54 C57 H57A 109.5 . .
H57 C57 H57A 109.5 . .
C54 C57 H57B 109.5 . .
H57 C57 H57B 109.5 . .
H57A C57 H57B 109.5 . .
O3 Li1 O6 99.5(5) . .
O3 Li1 O1 99.8(4) . .
O6 Li1 O1 160.4(6) . .
O3 Li1 O4 78.0(4) . .
O6 Li1 O4 93.1(4) . .
O1 Li1 O4 94.3(4) . .
O3 Li1 O2 90.2(5) . .
O6 Li1 O2 99.2(5) . .
O1 Li1 O2 77.2(4) . .
O4 Li1 O2 164.2(5) . .
O3 Li1 O5 172.4(6) . .
O6 Li1 O5 74.9(4) . .
O1 Li1 O5 86.2(4) . .
O4 Li1 O5 97.0(5) . .
O2 Li1 O5 95.8(4) . .
O1 C58 H58 109.5 . .
O1 C58 H58A 109.5 . .
H58 C58 H58A 109.5 . .
O1 C58 H58B 109.5 . .
H58 C58 H58B 109.5 . .
H58A C58 H58B 109.5 . .
C59 O1 C58 112.3(5) . .
C59 O1 Li1 113.7(5) . .
C58 O1 Li1 124.5(5) . .
O1 C59 C60 108.2(5) . .
O1 C59 H59 110.1 . .
C60 C59 H59 110.1 . .
O1 C59 H59A 110.1 . .
C60 C59 H59A 110.1 . .
H59 C59 H59A 108.4 . .
O2 C60 C59 106.4(5) . .
O2 C60 H60 110.5 . .
C59 C60 H60 110.5 . .
O2 C60 H60A 110.5 . .
C59 C60 H60A 110.5 . .
H60 C60 H60A 108.6 . .
C60 O2 C61 112.1(5) . .
C60 O2 Li1 106.2(5) . .
C61 O2 Li1 125.7(5) . .
O2 C61 H61 109.5 . .
O2 C61 H61A 109.5 . .
H61 C61 H61A 109.5 . .
O2 C61 H61B 109.5 . .
H61 C61 H61B 109.5 . .
H61A C61 H61B 109.5 . .
O3 C62 H62 109.5 . .
O3 C62 H62A 109.5 . .
H62 C62 H62A 109.5 . .
O3 C62 H62B 109.5 . .
H62 C62 H62B 109.5 . .
H62A C62 H62B 109.5 . .
C62 O3 C63 110.8(4) . .
C62 O3 Li1 126.0(4) . .
C63 O3 Li1 115.5(5) . .
O3 C63 C64 108.1(5) . .
O3 C63 H63 110.1 . .
C64 C63 H63 110.1 . .
O3 C63 H63A 110.1 . .
C64 C63 H63A 110.1 . .
H63 C63 H63A 108.4 . .
O4 C64 C63 107.5(5) . .
O4 C64 H64 110.2 . .
C63 C64 H64 110.2 . .
O4 C64 H64A 110.2 . .
C63 C64 H64A 110.2 . .
H64 C64 H64A 108.5 . .
C65 O4 C64 111.7(5) . .
C65 O4 Li1 125.2(4) . .
C64 O4 Li1 103.5(4) . .
O4 C65 H65 109.5 . .
O4 C65 H65A 109.5 . .
H65 C65 H65A 109.5 . .
O4 C65 H65B 109.5 . .
H65 C65 H65B 109.5 . .
H65A C65 H65B 109.5 . .
O5 C66 H66 109.5 . .
O5 C66 H66A 109.5 . .
H66 C66 H66A 109.5 . .
O5 C66 H66B 109.5 . .
H66 C66 H66B 109.5 . .
H66A C66 H66B 109.5 . .
C67 O5 C66 113.8(6) . .
C67 O5 Li1 112.0(6) . .
C66 O5 Li1 127.6(5) . .
O5 C67 C68 110.7(7) . .
O5 C67 H67 109.5 . .
C68 C67 H67 109.5 . .
O5 C67 H67A 109.5 . .
C68 C67 H67A 109.5 . .
H67 C67 H67A 108.1 . .
C67 C68 O6 111.3(6) . .
C67 C68 H68 109.4 . .
O6 C68 H68 109.4 . .
C67 C68 H68A 109.4 . .
O6 C68 H68A 109.4 . .
H68 C68 H68A 108.0 . .
C69 O6 C68 118.2(5) . .
C69 O6 Li1 121.2(6) . .
C68 O6 Li1 113.3(5) . .
O6 C69 H69 109.5 . .
O6 C69 H69A 109.5 . .
H69 C69 H69A 109.5 . .
O6 C69 H69B 109.5 . .
H69 C69 H69B 109.5 . .
H69A C69 H69B 109.5 . .
O7 C70 H70 109.5 . .
O7 C70 H70A 109.5 . .
H70 C70 H70A 109.5 . .
O7 C70 H70B 109.5 . .
H70 C70 H70B 109.5 . .
H70A C70 H70B 109.5 . .
C71 O7 C70 114.4(4) . .
C71 O7 Li2 115.0(4) . .
C70 O7 Li2 130.0(4) . .
O7 C71 C72 111.8(5) . .
O7 C71 H71 109.2 . .
C72 C71 H71 109.3 . .
O7 C71 H71A 109.2 . .
C72 C71 H71A 109.2 . .
H71 C71 H71A 107.9 . .
O8 C72 C71 120.1(6) . .
O8 C72 H72 107.3 . .
C71 C72 H72 107.3 . .
O8 C72 H72A 107.3 . .
C71 C72 H72A 107.3 . .
H72 C72 H72A 106.9 . .
C72 O8 C73 119.1(4) . .
C72 O8 Li2 115.3(4) . .
C73 O8 Li2 123.9(4) . .
O8 C73 H73 109.5 . .
O8 C73 H73A 109.5 . .
H73 C73 H73A 109.5 . .
O8 C73 H73B 109.5 . .
H73 C73 H73B 109.5 . .
H73A C73 H73B 109.5 . .
O10 Li2 O12 95.6(4) . .
O10 Li2 O8 95.0(4) . .
O12 Li2 O8 92.7(4) . .
O10 Li2 O11 101.6(4) . .
O12 Li2 O11 78.8(3) . .
O8 Li2 O11 162.0(5) . .
O10 Li2 O7 163.5(5) . .
O12 Li2 O7 97.4(4) . .
O8 Li2 O7 74.5(3) . .
O11 Li2 O7 90.7(4) . .
O10 Li2 O9 76.8(3) . .
O12 Li2 O9 168.6(5) . .
O8 Li2 O9 96.3(3) . .
O11 Li2 O9 94.3(4) . .
O7 Li2 O9 91.6(4) . .
O9 C74 H74 109.5 . .
O9 C74 H74A 109.5 . .
H74 C74 H74A 109.5 . .
O9 C74 H74B 109.5 . .
H74 C74 H74B 109.5 . .
H74A C74 H74B 109.5 . .
C74 O9 C75 110.2(4) . .
C74 O9 Li2 125.8(4) . .
C75 O9 Li2 108.0(4) . .
O9 C75 C76 108.5(4) . .
O9 C75 H75 110.0 . .
C76 C75 H75 110.0 . .
O9 C75 H75A 110.0 . .
C76 C75 H75A 110.0 . .
H75 C75 H75A 108.4 . .
O10 C76 C75 108.3(4) . .
O10 C76 H76 110.0 . .
C75 C76 H76 110.0 . .
O10 C76 H76A 110.0 . .
C75 C76 H76A 110.0 . .
H76 C76 H76A 108.4 . .
C77 O10 C76 111.0(4) . .
C77 O10 Li2 126.6(4) . .
C76 O10 Li2 116.5(4) . .
O10 C77 H77 109.5 . .
O10 C77 H77A 109.5 . .
H77 C77 H77A 109.5 . .
O10 C77 H77B 109.5 . .
H77 C77 H77B 109.5 . .
H77A C77 H77B 109.5 . .
O11 C78 H78 109.5 . .
O11 C78 H78A 109.5 . .
H78 C78 H78A 109.5 . .
O11 C78 H78B 109.5 . .
H78 C78 H78B 109.5 . .
H78A C78 H78B 109.5 . .
C78 O11 C79 112.1(4) . .
C78 O11 Li2 121.7(4) . .
C79 O11 Li2 108.1(4) . .
O11 C79 C80 109.2(4) . .
O11 C79 H79 109.8 . .
C80 C79 H79 109.8 . .
O11 C79 H79A 109.8 . .
C80 C79 H79A 109.8 . .
H79 C79 H79A 108.3 . .
O12 C80 C79 107.5(4) . .
O12 C80 H80 110.2 . .
C79 C80 H80 110.2 . .
O12 C80 H80A 110.2 . .
C79 C80 H80A 110.2 . .
H80 C80 H80A 108.5 . .
C81 O12 C80 110.9(4) . .
C81 O12 Li2 127.6(4) . .
C80 O12 Li2 111.5(4) . .
O12 C81 H81 109.5 . .
O12 C81 H81A 109.5 . .
H81 C81 H81A 109.5 . .
O12 C81 H81B 109.5 . .
H81 C81 H81B 109.5 . .
H81A C81 H81B 109.5 . .
O13 C82 H82 109.5 . .
O13 C82 H82A 109.5 . .
H82 C82 H82A 109.5 . .
O13 C82 H82B 109.5 . .
H82 C82 H82B 109.5 . .
H82A C82 H82B 109.5 . .
C83 O13 C82 100.9(17) . .
O13 C83 C83 96.5(16) . 3_665
O13 C83 H83 112.5 . .
C83 C83 H83 112.5 3_665 .
O13 C83 H83A 112.5 . .
C83 C83 H83A 112.5 3_665 .
H83 C83 H83A 110.0 . .

loop_
_geom_bond_atom_site_label_1
_geom_bond_atom_site_label_2
_geom_bond_distance
_geom_bond_site_symmetry_2
C1 C2 1.414(7) .
C1 C3 1.423(7) .
C1 P1 1.721(5) .
C2 C3 1.406(6) .
C2 P2 1.738(5) .
C3 P3 1.734(5) .
P1 C4 1.896(5) .
P2 C22 1.888(5) .
P3 C40 1.880(5) .
C4 C5 1.424(7) .
C4 C9 1.432(7) .
C5 C6 1.414(7) .
C5 C14 1.547(7) .
C6 C7 1.384(7) .
C6 H6 0.9500 .
C7 C8 1.393(7) .
C7 C18 1.534(7) .
C8 C9 1.378(7) .
C8 H8 0.9500 .
C9 C10 1.561(7) .
C10 C13 1.528(7) .
C10 C11 1.545(8) .
C10 C12 1.549(8) .
C11 H11 0.9800 .
C11 H11A 0.9800 .
C11 H11B 0.9800 .
C12 H12 0.9800 .
C12 H12A 0.9800 .
C12 H12B 0.9800 .
C13 H13 0.9800 .
C13 H13A 0.9800 .
C13 H13B 0.9800 .
C14 C15 1.537(7) .
C14 C16 1.547(7) .
C14 C17 1.552(7) .
C15 H15 0.9800 .
C15 H15A 0.9800 .
C15 H15B 0.9800 .
C16 H16 0.9800 .
C16 H16A 0.9800 .
C16 H16B 0.9800 .
C17 H17 0.9800 .
C17 H17A 0.9800 .
C17 H17B 0.9800 .
C18 C19 1.530(8) .
C18 C21 1.530(8) .
C18 C20 1.546(8) .
C19 H19 0.9800 .
C19 H19A 0.9800 .
C19 H19B 0.9800 .
C20 H20 0.9800 .
C20 H20A 0.9800 .
C20 H20B 0.9800 .
C21 H21 0.9800 .
C21 H21A 0.9800 .
C21 H21B 0.9800 .
C22 C27 1.429(7) .
C22 C23 1.434(7) .
C23 C24 1.412(7) .
C23 C32 1.556(7) .
C24 C25 1.377(7) .
C24 H24 0.9500 .
C25 C26 1.379(7) .
C25 C36 1.528(7) .
C26 C27 1.413(7) .
C26 H26 0.9500 .
C27 C28 1.559(7) .
C28 C31 1.515(8) .
C28 C29 1.541(7) .
C28 C30 1.549(8) .
C29 H29 0.9800 .
C29 H29A 0.9800 .
C29 H29B 0.9800 .
C30 H30 0.9800 .
C30 H30A 0.9800 .
C30 H30B 0.9800 .
C31 H31 0.9800 .
C31 H31A 0.9800 .
C31 H31B 0.9800 .
C32 C34 1.540(7) .
C32 C33 1.540(8) .
C32 C35 1.544(8) .
C33 H33 0.9800 .
C33 H33A 0.9800 .
C33 H33B 0.9800 .
C34 H34 0.9800 .
C34 H34A 0.9800 .
C34 H34B 0.9800 .
C35 H35 0.9800 .
C35 H35A 0.9800 .
C35 H35B 0.9800 .
C36 C37 1.515(8) .
C36 C39 1.527(7) .
C36 C38 1.550(7) .
C37 H37 0.9800 .
C37 H37A 0.9800 .
C37 H37B 0.9800 .
C38 H38 0.9800 .
C38 H38A 0.9800 .
C38 H38B 0.9800 .
C39 H39 0.9800 .
C39 H39A 0.9800 .
C39 H39B 0.9800 .
C40 C41 1.423(7) .
C40 C45 1.425(7) .
C41 C42 1.397(7) .
C41 C50 1.573(7) .
C42 C43 1.367(7) .
C42 H42 0.9500 .
C43 C44 1.386(7) .
C43 C54 1.546(8) .
C44 C45 1.394(7) .
C44 H44 0.9500 .
C45 C46 1.563(7) .
C46 C48 1.525(7) .
C46 C49 1.540(7) .
C46 C47 1.542(7) .
C47 H47 0.9800 .
C47 H47A 0.9800 .
C47 H47B 0.9800 .
C48 H48 0.9800 .
C48 H48A 0.9800 .
C48 H48B 0.9800 .
C49 H49 0.9800 .
C49 H49A 0.9800 .
C49 H49B 0.9800 .
C50 C52 1.536(7) .
C50 C53 1.536(7) .
C50 C51 1.537(7) .
C51 H51 0.9800 .
C51 H51A 0.9800 .
C51 H51B 0.9800 .
C52 H52 0.9800 .
C52 H52A 0.9800 .
C52 H52B 0.9800 .
C53 H53 0.9800 .
C53 H53A 0.9800 .
C53 H53B 0.9800 .
C54 C55 1.490(9) .
C54 C56 1.525(8) .
C54 C57 1.553(9) .
C55 H55 0.9800 .
C55 H55A 0.9800 .
C55 H55B 0.9800 .
C56 H56 0.9800 .
C56 H56A 0.9800 .
C56 H56B 0.9800 .
C57 H57 0.9800 .
C57 H57A 0.9800 .
C57 H57B 0.9800 .
Li1 O3 2.050(11) .
Li1 O6 2.091(10) .
Li1 O1 2.105(10) .
Li1 O4 2.185(11) .
Li1 O2 2.207(12) .
Li1 O5 2.242(12) .
C58 O1 1.426(7) .
C58 H58 0.9800 .
C58 H58A 0.9800 .
C58 H58B 0.9800 .
O1 C59 1.415(7) .
C59 C60 1.503(9) .
C59 H59 0.9900 .
C59 H59A 0.9900 .
C60 O2 1.436(7) .
C60 H60 0.9900 .
C60 H60A 0.9900 .
O2 C61 1.436(7) .
C61 H61 0.9800 .
C61 H61A 0.9800 .
C61 H61B 0.9800 .
C62 O3 1.419(7) .
C62 H62 0.9800 .
C62 H62A 0.9800 .
C62 H62B 0.9800 .
O3 C63 1.425(6) .
C63 C64 1.500(8) .
C63 H63 0.9900 .
C63 H63A 0.9900 .
C64 O4 1.436(7) .
C64 H64 0.9900 .
C64 H64A 0.9900 .
O4 C65 1.420(7) .
C65 H65 0.9800 .
C65 H65A 0.9800 .
C65 H65B 0.9800 .
C66 O5 1.470(8) .
C66 H66 0.9800 .
C66 H66A 0.9800 .
C66 H66B 0.9800 .
O5 C67 1.371(8) .
C67 C68 1.409(10) .
C67 H67 0.9900 .
C67 H67A 0.9900 .
C68 O6 1.439(8) .
C68 H68 0.9900 .
C68 H68A 0.9900 .
O6 C69 1.432(9) .
C69 H69 0.9800 .
C69 H69A 0.9800 .
C69 H69B 0.9800 .
C70 O7 1.406(6) .
C70 H70 0.9800 .
C70 H70A 0.9800 .
C70 H70B 0.9800 .
O7 C71 1.397(6) .
O7 Li2 2.200(10) .
C71 C72 1.425(8) .
C71 H71 0.9900 .
C71 H71A 0.9900 .
C72 O8 1.293(7) .
C72 H72 0.9900 .
C72 H72A 0.9900 .
O8 C73 1.427(6) .
O8 Li2 2.145(9) .
C73 H73 0.9800 .
C73 H73A 0.9800 .
C73 H73B 0.9800 .
Li2 O10 2.064(10) .
Li2 O12 2.089(9) .
Li2 O11 2.156(9) .
Li2 O9 2.217(10) .
C74 O9 1.429(6) .
C74 H74 0.9800 .
C74 H74A 0.9800 .
C74 H74B 0.9800 .
O9 C75 1.432(6) .
C75 C76 1.490(7) .
C75 H75 0.9900 .
C75 H75A 0.9900 .
C76 O10 1.430(6) .
C76 H76 0.9900 .
C76 H76A 0.9900 .
O10 C77 1.428(6) .
C77 H77 0.9800 .
C77 H77A 0.9800 .
C77 H77B 0.9800 .
C78 O11 1.405(6) .
C78 H78 0.9800 .
C78 H78A 0.9800 .
C78 H78B 0.9800 .
O11 C79 1.420(6) .
C79 C80 1.477(8) .
C79 H79 0.9900 .
C79 H79A 0.9900 .
C80 O12 1.435(6) .
C80 H80 0.9900 .
C80 H80A 0.9900 .
O12 C81 1.417(6) .
C81 H81 0.9800 .
C81 H81A 0.9800 .
C81 H81B 0.9800 .
C82 O13 1.69(2) .
C82 H82 0.9800 .
C82 H82A 0.9800 .
C82 H82B 0.9800 .
O13 C83 1.30(2) .
C83 C83 1.98(5) 3_665
C83 H83 0.9900 .
C83 H83A 0.9900 .

loop_
_geom_torsion_atom_site_label_1
_geom_torsion_atom_site_label_2
_geom_torsion_atom_site_label_3
_geom_torsion_atom_site_label_4
_geom_torsion
_geom_torsion_site_symmetry_4
P1 C1 C2 C3 179.6(8) .
C3 C1 C2 P2 176.3(10) .
P1 C1 C2 P2 -4.0(15) .
P2 C2 C3 C1 -177.4(7) .
C1 C2 C3 P3 -179.4(10) .
P2 C2 C3 P3 3.2(15) .
P1 C1 C3 C2 -179.6(9) .
C2 C1 C3 P3 179.6(7) .
P1 C1 C3 P3 -0.1(13) .
C2 C1 P1 C4 176.0(7) .
C3 C1 P1 C4 -4.6(9) .
C3 C2 P2 C22 -180.0(6) .
C1 C2 P2 C22 5.5(10) .
C2 C3 P3 C40 1.4(10) .
C1 C3 P3 C40 -177.7(6) .
C1 P1 C4 C5 96.1(4) .
C1 P1 C4 C9 -96.6(4) .
C9 C4 C5 C6 -5.3(7) .
P1 C4 C5 C6 162.3(4) .
C9 C4 C5 C14 176.1(4) .
P1 C4 C5 C14 -16.2(7) .
C4 C5 C6 C7 0.4(8) .
C14 C5 C6 C7 179.1(5) .
C5 C6 C7 C8 3.4(8) .
C5 C6 C7 C18 -179.0(5) .
C6 C7 C8 C9 -2.3(8) .
C18 C7 C8 C9 -179.9(5) .
C7 C8 C9 C4 -2.6(8) .
C7 C8 C9 C10 176.4(5) .
C5 C4 C9 C8 6.4(7) .
P1 C4 C9 C8 -161.3(4) .
C5 C4 C9 C10 -172.6(5) .
P1 C4 C9 C10 19.8(7) .
C8 C9 C10 C13 -129.4(5) .
C4 C9 C10 C13 49.7(7) .
C8 C9 C10 C11 -11.3(7) .
C4 C9 C10 C11 167.7(5) .
C8 C9 C10 C12 107.1(5) .
C4 C9 C10 C12 -73.9(6) .
C6 C5 C14 C15 15.7(6) .
C4 C5 C14 C15 -165.7(5) .
C6 C5 C14 C16 -103.9(5) .
C4 C5 C14 C16 74.8(6) .
C6 C5 C14 C17 134.4(5) .
C4 C5 C14 C17 -46.9(6) .
C6 C7 C18 C19 122.7(6) .
C8 C7 C18 C19 -59.9(7) .
C6 C7 C18 C21 -117.8(6) .
C8 C7 C18 C21 59.7(7) .
C6 C7 C18 C20 1.8(8) .
C8 C7 C18 C20 179.3(5) .
C2 P2 C22 C27 94.0(4) .
C2 P2 C22 C23 -99.2(4) .
C27 C22 C23 C24 4.8(7) .
P2 C22 C23 C24 -162.4(4) .
C27 C22 C23 C32 -174.2(4) .
P2 C22 C23 C32 18.6(6) .
C22 C23 C24 C25 -0.8(7) .
C32 C23 C24 C25 178.3(5) .
C23 C24 C25 C26 -3.2(7) .
C23 C24 C25 C36 177.9(5) .
C24 C25 C26 C27 3.3(8) .
C36 C25 C26 C27 -177.9(5) .
C25 C26 C27 C22 0.7(8) .
C25 C26 C27 C28 178.6(5) .
C23 C22 C27 C26 -4.7(7) .
P2 C22 C27 C26 162.5(4) .
C23 C22 C27 C28 177.5(5) .
P2 C22 C27 C28 -15.3(7) .
C26 C27 C28 C31 -107.9(5) .
C22 C27 C28 C31 70.0(6) .
C26 C27 C28 C29 128.6(5) .
C22 C27 C28 C29 -53.6(7) .
C26 C27 C28 C30 12.1(7) .
C22 C27 C28 C30 -170.1(5) .
C24 C23 C32 C34 -132.1(5) .
C22 C23 C32 C34 47.0(7) .
C24 C23 C32 C33 105.6(5) .
C22 C23 C32 C33 -75.3(6) .
C24 C23 C32 C35 -12.9(6) .
C22 C23 C32 C35 166.2(5) .
C24 C25 C36 C37 56.2(6) .
C26 C25 C36 C37 -122.5(5) .
C24 C25 C36 C39 177.1(5) .
C26 C25 C36 C39 -1.7(7) .
C24 C25 C36 C38 -64.1(6) .
C26 C25 C36 C38 117.1(5) .
C3 P3 C40 C41 -94.0(4) .
C3 P3 C40 C45 97.2(4) .
C45 C40 C41 C42 1.9(6) .
P3 C40 C41 C42 -167.3(3) .
C45 C40 C41 C50 -179.8(4) .
P3 C40 C41 C50 11.1(6) .
C40 C41 C42 C43 -0.4(7) .
C50 C41 C42 C43 -178.9(4) .
C41 C42 C43 C44 -0.7(7) .
C41 C42 C43 C54 178.4(4) .
C42 C43 C44 C45 0.3(7) .
C54 C43 C44 C45 -178.8(4) .
C43 C44 C45 C40 1.2(7) .
C43 C44 C45 C46 -179.5(4) .
C41 C40 C45 C44 -2.2(6) .
P3 C40 C45 C44 167.2(3) .
C41 C40 C45 C46 178.6(4) .
P3 C40 C45 C46 -12.0(6) .
C44 C45 C46 C48 7.1(6) .
C40 C45 C46 C48 -173.6(5) .
C44 C45 C46 C49 -111.0(5) .
C40 C45 C46 C49 68.3(6) .
C44 C45 C46 C47 125.3(5) .
C40 C45 C46 C47 -55.4(6) .
C42 C41 C50 C52 -128.3(5) .
C40 C41 C50 C52 53.2(6) .
C42 C41 C50 C53 -9.1(6) .
C40 C41 C50 C53 172.5(4) .
C42 C41 C50 C51 108.6(5) .
C40 C41 C50 C51 -69.8(6) .
C42 C43 C54 C55 6.9(8) .
C44 C43 C54 C55 -174.0(5) .
C42 C43 C54 C56 -115.9(6) .
C44 C43 C54 C56 63.1(7) .
C42 C43 C54 C57 126.3(6) .
C44 C43 C54 C57 -54.6(6) .
O3 Li1 O1 C59 82.0(5) .
O6 Li1 O1 C59 -87.4(19) .
O4 Li1 O1 C59 160.5(4) .
O2 Li1 O1 C59 -5.9(5) .
O5 Li1 O1 C59 -102.7(5) .
O3 Li1 O1 C58 -61.6(7) .
O6 Li1 O1 C58 129.0(18) .
O4 Li1 O1 C58 16.9(7) .
O2 Li1 O1 C58 -149.6(5) .
O5 Li1 O1 C58 113.7(5) .
C58 O1 C59 C60 -176.8(5) .
Li1 O1 C59 C60 35.1(6) .
O1 C59 C60 O2 -57.7(6) .
C59 C60 O2 C61 -168.6(5) .
C59 C60 O2 Li1 50.6(6) .
O3 Li1 O2 C60 -125.3(4) .
O6 Li1 O2 C60 135.0(5) .
O1 Li1 O2 C60 -25.3(5) .
O4 Li1 O2 C60 -84(2) .
O5 Li1 O2 C60 59.4(5) .
O3 Li1 O2 C61 100.9(6) .
O6 Li1 O2 C61 1.2(7) .
O1 Li1 O2 C61 -159.1(5) .
O4 Li1 O2 C61 142.1(19) .
O5 Li1 O2 C61 -74.4(6) .
O6 Li1 O3 C62 127.0(5) .
O1 Li1 O3 C62 -49.5(7) .
O4 Li1 O3 C62 -141.8(4) .
O2 Li1 O3 C62 27.6(6) .
O5 Li1 O3 C62 169(4) .
O6 Li1 O3 C63 -86.8(5) .
O1 Li1 O3 C63 96.7(5) .
O4 Li1 O3 C63 4.4(5) .
O2 Li1 O3 C63 173.8(4) .
O5 Li1 O3 C63 -45(5) .
C62 O3 C63 C64 174.8(5) .
Li1 O3 C63 C64 23.5(6) .
O3 C63 C64 O4 -52.8(6) .
C63 C64 O4 C65 -168.8(5) .
C63 C64 O4 Li1 54.0(5) .
O3 Li1 O4 C65 -161.6(5) .
O6 Li1 O4 C65 -62.6(6) .
O1 Li1 O4 C65 99.3(6) .
O2 Li1 O4 C65 156.0(19) .
O5 Li1 O4 C65 12.6(7) .
O3 Li1 O4 C64 -32.1(4) .
O6 Li1 O4 C64 66.9(5) .
O1 Li1 O4 C64 -131.2(4) .
O2 Li1 O4 C64 -75(2) .
O5 Li1 O4 C64 142.1(4) .
O3 Li1 O5 C67 -33(5) .
O6 Li1 O5 C67 9.9(6) .
O1 Li1 O5 C67 -175.3(5) .
O4 Li1 O5 C67 -81.4(6) .
O2 Li1 O5 C67 108.0(6) .
O3 Li1 O5 C66 116(4) .
O6 Li1 O5 C66 159.1(5) .
O1 Li1 O5 C66 -26.1(7) .
O4 Li1 O5 C66 67.8(7) .
O2 Li1 O5 C66 -102.8(6) .
C66 O5 C67 C68 172.8(6) .
Li1 O5 C67 C68 -33.6(8) .
O5 C67 C68 O6 47.7(9) .
C67 C68 O6 C69 170.4(7) .
C67 C68 O6 Li1 -39.0(8) .
O3 Li1 O6 C69 -20.5(8) .
O1 Li1 O6 C69 149.0(17) .
O4 Li1 O6 C69 -98.8(6) .
O2 Li1 O6 C69 71.3(7) .
O5 Li1 O6 C69 164.8(6) .
O3 Li1 O6 C68 -170.1(5) .
O1 Li1 O6 C68 -1(2) .
O4 Li1 O6 C68 111.6(5) .
O2 Li1 O6 C68 -78.3(6) .
O5 Li1 O6 C68 15.2(6) .
C70 O7 C71 C72 178.8(6) .
Li2 O7 C71 C72 6.9(8) .
O7 C71 C72 O8 -18.9(11) .
C71 C72 O8 C73 -172.7(6) .
C71 C72 O8 Li2 21.5(10) .
C72 O8 Li2 O10 154.9(5) .
C73 O8 Li2 O10 -10.2(6) .
C72 O8 Li2 O12 -109.3(6) .
C73 O8 Li2 O12 85.7(5) .
C72 O8 Li2 O11 -48.1(18) .
C73 O8 Li2 O11 146.8(15) .
C72 O8 Li2 O7 -12.3(6) .
C73 O8 Li2 O7 -177.4(4) .
C72 O8 Li2 O9 77.6(6) .
C73 O8 Li2 O9 -87.5(5) .
C71 O7 Li2 O10 -49(2) .
C70 O7 Li2 O10 140.6(17) .
C71 O7 Li2 O12 93.1(5) .
C70 O7 Li2 O12 -77.3(6) .
C71 O7 Li2 O8 2.3(5) .
C70 O7 Li2 O8 -168.1(5) .
C71 O7 Li2 O11 171.8(4) .
C70 O7 Li2 O11 1.5(7) .
C71 O7 Li2 O9 -93.9(5) .
C70 O7 Li2 O9 95.8(6) .
O10 Li2 O9 C74 -155.0(4) .
O12 Li2 O9 C74 156(2) .
O8 Li2 O9 C74 -61.4(5) .
O11 Li2 O9 C74 104.0(4) .
O7 Li2 O9 C74 13.1(5) .
O10 Li2 O9 C75 -22.0(4) .
O12 Li2 O9 C75 -71(3) .
O8 Li2 O9 C75 71.6(4) .
O11 Li2 O9 C75 -123.0(4) .
O7 Li2 O9 C75 146.1(3) .
C74 O9 C75 C76 -174.1(4) .
Li2 O9 C75 C76 45.1(5) .
O9 C75 C76 O10 -50.7(5) .
C75 C76 O10 C77 -173.3(4) .
C75 C76 O10 Li2 31.8(5) .
O12 Li2 O10 C77 15.0(6) .
O8 Li2 O10 C77 108.2(5) .
O11 Li2 O10 C77 -64.7(6) .
O7 Li2 O10 C77 157.3(17) .
O9 Li2 O10 C77 -156.4(4) .
O12 Li2 O10 C76 165.5(4) .
O8 Li2 O10 C76 -101.3(4) .
O11 Li2 O10 C76 85.8(4) .
O7 Li2 O10 C76 -52.3(19) .
O9 Li2 O10 C76 -5.9(4) .
O10 Li2 O11 C78 -55.1(6) .
O12 Li2 O11 C78 -148.6(4) .
O8 Li2 O11 C78 148.3(15) .
O7 Li2 O11 C78 114.0(4) .
O9 Li2 O11 C78 22.3(5) .
O10 Li2 O11 C79 76.8(5) .
O12 Li2 O11 C79 -16.7(4) .
O8 Li2 O11 C79 -79.8(17) .
O7 Li2 O11 C79 -114.2(4) .
O9 Li2 O11 C79 154.2(4) .
C78 O11 C79 C80 -179.7(4) .
Li2 O11 C79 C80 43.4(5) .
O11 C79 C80 O12 -55.8(6) .
C79 C80 O12 C81 -171.5(4) .
C79 C80 O12 Li2 39.9(6) .
O10 Li2 O12 C81 103.9(5) .
O8 Li2 O12 C81 8.6(6) .
O11 Li2 O12 C81 -155.4(4) .
O7 Li2 O12 C81 -66.1(6) .
O9 Li2 O12 C81 152(2) .
O10 Li2 O12 C80 -114.0(4) .
O8 Li2 O12 C80 150.7(4) .
O11 Li2 O12 C80 -13.2(4) .
O7 Li2 O12 C80 76.1(5) .
O9 Li2 O12 C80 -66(3) .
C82 O13 C83 C83 178.4(8) 3_665
